data_4500744
loop_
_publ_author_name
'Guo, Jingjing'
'Li, Xinhua'
'Moorefield, Charles N.'
'Newkome, George R.'

_publ_section_title
;
 Novel Twofold Interpenetrating Channel Framework Based on Metal Tetramer
 Subunits
;
_journal_issue 7
_journal_name_full 'Crystal Growth &amp; Design'
_journal_page_first 2695
_journal_paper_doi 10.1021/cg200242n
_journal_volume 11
_journal_year 2011
_chemical_formula_sum 'C60 H86 Cu4 N12 O21'
_chemical_formula_weight 1565.57
_chemical_name_systematic
; 
 ? 
;
_space_group_IT_number 118
_symmetry_cell_setting tetragonal
_symmetry_space_group_name_Hall 'P -4 -2n'
_symmetry_space_group_name_H-M 'P -4 n 2'
_atom_sites_solution_hydrogens geom
_atom_sites_solution_primary direct
_atom_sites_solution_secondary difmap
_audit_creation_method SHELXL-97
_cell_angle_alpha 90.00
_cell_angle_beta 90.00
_cell_angle_gamma 90.00
_cell_formula_units_Z 2
_cell_length_a 13.7561(3)
_cell_length_b 13.7561(3)
_cell_length_c 25.5306(12)
_cell_measurement_reflns_used 3549
_cell_measurement_temperature 298(2)
_cell_measurement_theta_max 25.41
_cell_measurement_theta_min 1.58
_cell_volume 4831.2(3)
_computing_cell_refinement 'SAINT (Bruker, 2002)'
_computing_data_collection 'SMART (Bruker, 2002)'
_computing_data_reduction SAINT
_computing_molecular_graphics 'XP (Bruker, 2002)'
_computing_publication_material 'SHELXL-97 (Bruker, 2002)'
_computing_structure_refinement 'SHELXL-97 (Sheldrick, 1997)'
_computing_structure_solution 'SHELXS-97 (Sheldrick, 1997)'
_diffrn_ambient_temperature 298(2)
_diffrn_measured_fraction_theta_full 0.981
_diffrn_measured_fraction_theta_max 0.981
_diffrn_measurement_device_type 'Bruker APEX area-detector diffractometer'
_diffrn_measurement_method '\f and \w scans'
_diffrn_radiation_monochromator graphite
_diffrn_radiation_source 'fine-focus sealed tube'
_diffrn_radiation_type MoK\a
_diffrn_radiation_wavelength 0.71073
_diffrn_reflns_av_R_equivalents 0.0838
_diffrn_reflns_av_sigmaI/netI 0.0663
_diffrn_reflns_limit_h_max 16
_diffrn_reflns_limit_h_min -16
_diffrn_reflns_limit_k_max 15
_diffrn_reflns_limit_k_min -16
_diffrn_reflns_limit_l_max 21
_diffrn_reflns_limit_l_min -30
_diffrn_reflns_number 24023
_diffrn_reflns_theta_full 25.10
_diffrn_reflns_theta_max 25.10
_diffrn_reflns_theta_min 2.09
_exptl_absorpt_coefficient_mu 0.927
_exptl_absorpt_correction_T_max 0.8969
_exptl_absorpt_correction_T_min 0.8292
_exptl_absorpt_correction_type multi-scan
_exptl_absorpt_process_details 'SADABS (Bruker, 2002)'
_exptl_crystal_colour green
_exptl_crystal_density_diffrn 1.076
_exptl_crystal_density_method 'not measured'
_exptl_crystal_description Prism
_exptl_crystal_F_000 1628
_exptl_crystal_size_max 0.20
_exptl_crystal_size_mid 0.18
_exptl_crystal_size_min 0.12
_refine_diff_density_max 0.781
_refine_diff_density_min -0.958
_refine_diff_density_rms 0.128
_refine_ls_abs_structure_details 'Flack H D (1983), Acta Cryst. A39, 876-881'
_refine_ls_abs_structure_Flack 0.00(1)
_refine_ls_extinction_method none
_refine_ls_goodness_of_fit_ref 1.271
_refine_ls_hydrogen_treatment constr
_refine_ls_matrix_type full
_refine_ls_number_parameters 278
_refine_ls_number_reflns 4221
_refine_ls_number_restraints 96
_refine_ls_restrained_S_all 1.260
_refine_ls_R_factor_all 0.1297
_refine_ls_R_factor_gt 0.1266
_refine_ls_shift/su_max 0.001
_refine_ls_shift/su_mean 0.001
_refine_ls_structure_factor_coef Fsqd
_refine_ls_weighting_details 'calc w=1/[\s^2^(Fo^2^)+(0.1088P)^2^+25.8159P] where P=(Fo^2^+2Fc^2^)/3'
_refine_ls_weighting_scheme calc
_refine_ls_wR_factor_gt 0.2867
_refine_ls_wR_factor_ref 0.2888
_reflns_number_gt 4039
_reflns_number_total 4221
_reflns_threshold_expression I>2\s(I)
_cod_data_source_file cg200242n_si_002.cif
_cod_data_source_block l061015m
_cod_depositor_comments
;
The following automatic conversions were performed:

'_symmetry_cell_setting' value 'Tetragonal' changed to 'tetragonal'
according to /home/saulius/struct/CIF-dictionaries/cif_core.dic
dictionary named 'cif_core.dic' version 2.4.1 from
2010-06-29.

'_exptl_absorpt_correction_type' value 'Multi-scan'
changed to 'multi-scan' according to
/home/saulius/struct/CIF-dictionaries/cif_core.dic dictionary named
'cif_core.dic' version 2.4.1 from 2010-06-29.

Automatic conversion script
Id: cif_fix_values 1715 2011-07-08 13:25:40Z adriana 
;
_cod_original_sg_symbol_H-M P-4n2
_cod_database_code 4500744

loop_
_symmetry_equiv_pos_as_xyz
'x, y, z'
'y, -x, -z'
'-x, -y, z'
'-y, x, -z'
'-x+1/2, y+1/2, z+1/2'
'y+1/2, x+1/2, -z+1/2'
'x+1/2, -y+1/2, z+1/2'
'-y+1/2, -x+1/2, -z+1/2'

loop_
_atom_site_label
_atom_site_type_symbol
_atom_site_fract_x
_atom_site_fract_y
_atom_site_fract_z
_atom_site_U_iso_or_equiv
_atom_site_adp_type
_atom_site_occupancy
_atom_site_symmetry_multiplicity
_atom_site_calc_flag
_atom_site_refinement_flags
Cu1 Cu 0.09339(8) 0.24926(11) 0.47627(6) 0.0395(4) Uani 1 1 d .
O1 O -0.0303(5) 0.2017(6) 0.5007(3) 0.0390(19) Uani 1 1 d .
O2 O -0.1094(5) 0.1361(7) 0.5682(3) 0.045(2) Uani 1 1 d .
N1 N 0.0304(6) 0.3016(7) 0.4108(3) 0.0329(19) Uani 1 1 d U
N2 N 0.2191(7) 0.3127(7) 0.4595(4) 0.040(2) Uani 1 1 d U
N3 N 0.1374(7) 0.2098(7) 0.5480(3) 0.039(2) Uani 1 1 d U
H3A H 0.1971 0.2027 0.5571 0.047 Uiso 1 1 calc R
C1 C -0.0395(8) 0.1711(8) 0.5487(5) 0.039(3) Uani 1 1 d .
C2 C 0.0575(9) 0.1952(10) 0.5812(4) 0.046(3) Uani 1 1 d .
H2 H 0.0461 0.2566 0.5997 0.055 Uiso 1 1 calc R
C3 C 0.0730(12) 0.1184(15) 0.6221(6) 0.085(5) Uani 1 1 d .
H3B H 0.0809 0.0563 0.6054 0.127 Uiso 1 1 calc R
H3C H 0.0177 0.1162 0.6450 0.127 Uiso 1 1 calc R
H3D H 0.1302 0.1334 0.6420 0.127 Uiso 1 1 calc R
C4 C 0.0666(12) 0.2837(11) 0.3643(5) 0.059(4) Uani 1 1 d .
H4 H 0.1214 0.2443 0.3621 0.071 Uiso 1 1 calc R
C5 C 0.0280(10) 0.3199(12) 0.3186(5) 0.062(4) Uani 1 1 d .
H5 H 0.0574 0.3068 0.2866 0.074 Uiso 1 1 calc R
C6 C -0.0568(9) 0.3773(9) 0.3210(5) 0.050(3) Uani 1 1 d .
C7 C -0.0931(12) 0.3945(10) 0.3691(7) 0.068(4) Uani 1 1 d .
H7 H -0.1485 0.4327 0.3727 0.081 Uiso 1 1 calc R
C8 C -0.0480(10) 0.3550(10) 0.4144(5) 0.049(3) Uani 1 1 d .
H8 H -0.0747 0.3673 0.4473 0.058 Uiso 1 1 calc R
C9 C -0.1042(10) 0.4170(11) 0.2745(5) 0.057(4) Uani 1 1 d .
H9 H -0.1540 0.4615 0.2800 0.069 Uiso 1 1 calc R
C10 C 0.3042(9) 0.2670(9) 0.4551(6) 0.054(4) Uani 1 1 d .
H10 H 0.3026 0.1998 0.4586 0.065 Uiso 1 1 calc R
C11 C 0.3897(10) 0.3055(12) 0.4466(7) 0.074(5) Uani 1 1 d .
H11 H 0.4450 0.2666 0.4458 0.089 Uiso 1 1 calc R
C12 C 0.3969(10) 0.4057(10) 0.4385(5) 0.051(3) Uani 1 1 d .
C13 C 0.3086(11) 0.4596(11) 0.4421(5) 0.062(4) Uani 1 1 d U
H13 H 0.3081 0.5268 0.4382 0.075 Uiso 1 1 calc R
C14 C 0.2229(10) 0.4081(10) 0.4518(5) 0.053(3) Uani 1 1 d U
H14 H 0.1649 0.4428 0.4529 0.063 Uiso 1 1 calc R
C15 C 0.4926(9) 0.4538(10) 0.4328(6) 0.058(4) Uani 1 1 d .
H15 H 0.5467 0.4139 0.4289 0.069 Uiso 1 1 calc R
O3 O 0.235(4) 0.265(4) 0.7500 0.441(4) Uani 1 2 d SU
H3E H 0.2668 0.2187 0.7580 0.662 Uiso 0.50 1 d PR
H3F H 0.2708 0.3194 0.7553 0.662 Uiso 0.50 1 d PR
O4 O 0.6681(19) 0.2901(19) 0.3919(10) 0.092(7) Uani 0.50 1 d PU
H4A H 0.7226 0.3188 0.3894 0.138 Uiso 0.50 1 d PR
H4B H 0.6726 0.2440 0.4140 0.138 Uiso 0.50 1 d PR
O5 O 0.731(6) 0.648(6) 0.303(3) 0.15(2) Uani 0.25 1 d PU
H5D H 0.7527 0.6711 0.2745 0.221 Uiso 0.25 1 d PR
H5B H 0.7664 0.6654 0.3283 0.221 Uiso 0.25 1 d PR
O6 O 0.545(7) 0.520(9) 0.278(3) 0.21(4) Uani 0.25 1 d PU
H6B H 0.5441 0.4678 0.2599 0.312 Uiso 0.25 1 d PR
H6C H 0.4994 0.5571 0.2676 0.312 Uiso 0.25 1 d PR
O7 O 0.331(8) 0.206(9) 0.301(4) 0.22(4) Uani 0.25 1 d PU
H7A H 0.3434 0.2128 0.2687 0.330 Uiso 0.25 1 d PR
H7C H 0.3289 0.1464 0.3089 0.330 Uiso 0.25 1 d PR
O8 O 0.667(6) 0.588(6) 0.293(3) 0.15(2) Uani 0.25 1 d PU
H8B H 0.6639 0.5269 0.2884 0.229 Uiso 0.25 1 d PR
H8C H 0.6096 0.6117 0.2914 0.229 Uiso 0.25 1 d PR
O9 O 1.0000 0.5000 0.5397(11) 0.069(8) Uani 0.50 2 d SPU
H9A H 0.9567 0.5381 0.5516 0.104 Uiso 0.25 1 d PR
H9C H 1.0077 0.5105 0.5071 0.104 Uiso 0.25 1 d PR
O10 O 0.471(5) 0.029(5) 0.2500 0.272(4) Uani 0.50 2 d SPU
H10D H 0.4325 0.0594 0.2734 0.408 Uiso 0.25 1 d PR
H10C H 0.4951 0.0847 0.2330 0.408 Uiso 0.25 1 d PR
O11 O 1.028(3) 0.433(3) 0.5284(16) 0.059(9) Uani 0.25 1 d PU
H11D H 1.0463 0.3802 0.5139 0.088 Uiso 0.25 1 d PR
H11A H 1.0464 0.4331 0.5602 0.088 Uiso 0.25 1 d PR
O12 O 0.523(19) 0.073(17) 0.204(9) 0.46(6) Uani 0.25 1 d PU
H12A H 0.4806 0.1096 0.2182 0.690 Uiso 0.25 1 d PR
H12B H 0.5612 0.1076 0.1855 0.690 Uiso 0.25 1 d PR
O13 O 0.659(4) 0.376(5) 0.334(2) 0.111(18) Uani 0.25 1 d PU
H13B H 0.6646 0.3440 0.3056 0.166 Uiso 0.25 1 d PR
H13C H 0.6636 0.4365 0.3274 0.166 Uiso 0.25 1 d PR

loop_
_atom_site_aniso_label
_atom_site_aniso_U_11
_atom_site_aniso_U_22
_atom_site_aniso_U_33
_atom_site_aniso_U_23
_atom_site_aniso_U_13
_atom_site_aniso_U_12
Cu1 0.0313(6) 0.0492(8) 0.0379(6) 0.0243(6) -0.0087(7) -0.0159(6)
O1 0.022(4) 0.060(5) 0.035(4) 0.017(4) 0.000(3) -0.025(3)
O2 0.018(4) 0.064(5) 0.055(5) 0.023(4) 0.007(3) -0.010(4)
N1 0.033(3) 0.033(2) 0.032(2) 0.0037(18) -0.0019(18) -0.0001(18)
N2 0.038(3) 0.041(3) 0.041(3) 0.0032(18) -0.0013(18) -0.0042(18)
N3 0.039(3) 0.040(3) 0.037(3) 0.0023(18) -0.0042(18) 0.0007(18)
C1 0.036(6) 0.035(6) 0.046(7) -0.004(5) -0.011(5) 0.009(5)
C2 0.051(8) 0.059(8) 0.029(5) 0.006(5) -0.007(5) -0.006(6)
C3 0.057(9) 0.126(16) 0.070(11) 0.013(10) -0.023(8) 0.024(10)
C4 0.073(10) 0.070(9) 0.035(6) 0.004(7) -0.013(7) 0.013(7)
C5 0.050(8) 0.091(11) 0.044(7) 0.009(7) 0.004(6) 0.016(7)
C6 0.048(7) 0.043(7) 0.058(8) 0.029(6) -0.015(6) -0.013(6)
C7 0.082(11) 0.045(8) 0.077(11) 0.029(7) -0.001(9) 0.020(8)
C8 0.058(8) 0.053(8) 0.035(6) 0.011(5) -0.012(6) 0.002(6)
C9 0.052(8) 0.070(9) 0.050(7) 0.024(7) -0.025(6) -0.007(7)
C10 0.034(6) 0.042(7) 0.086(10) 0.021(6) -0.001(6) -0.016(5)
C11 0.034(7) 0.077(11) 0.112(13) -0.027(10) -0.005(8) 0.008(7)
C12 0.048(7) 0.048(7) 0.058(8) 0.001(6) 0.012(6) 0.003(6)
C13 0.063(4) 0.061(4) 0.063(4) 0.001(2) -0.002(2) -0.002(2)
C14 0.052(4) 0.052(4) 0.054(4) 0.0005(19) -0.0006(19) -0.0018(19)
C15 0.030(6) 0.062(8) 0.081(9) -0.013(7) 0.006(6) -0.005(6)
O3 0.441(4) 0.441(4) 0.441(4) 0.0000(14) 0.0000(14) 0.000(2)
O4 0.092(8) 0.092(8) 0.093(8) 0.001(2) -0.001(2) 0.001(2)
O5 0.15(2) 0.15(2) 0.15(2) 0.000(2) 0.000(2) 0.000(2)
O6 0.21(4) 0.21(4) 0.21(4) 0.000(2) 0.000(2) 0.000(2)
O7 0.22(4) 0.22(4) 0.22(4) 0.000(2) 0.000(2) 0.000(2)
O8 0.15(2) 0.15(2) 0.15(2) 0.000(2) 0.000(2) 0.000(2)
O9 0.069(8) 0.069(8) 0.069(8) 0.000 0.000 0.000(2)
O10 0.272(4) 0.272(4) 0.272(4) 0.0000(14) 0.0000(14) 0.000(2)
O11 0.059(9) 0.058(9) 0.059(9) 0.000(2) 0.000(2) 0.001(2)
O12 0.46(6) 0.46(6) 0.46(6) 0.000(2) 0.000(2) 0.000(2)
O13 0.111(18) 0.111(18) 0.111(18) 0.000(2) 0.000(2) 0.000(2)

loop_
_atom_type_symbol
_atom_type_description
_atom_type_scat_dispersion_real
_atom_type_scat_dispersion_imag
_atom_type_scat_source
C C 0.0033 0.0016 'International Tables Vol C Tables 4.2.6.8 and 6.1.1.4'
H H 0.0000 0.0000 'International Tables Vol C Tables 4.2.6.8 and 6.1.1.4'
Cu Cu 0.3201 1.2651 'International Tables Vol C Tables 4.2.6.8 and 6.1.1.4'
N N 0.0061 0.0033 'International Tables Vol C Tables 4.2.6.8 and 6.1.1.4'
O O 0.0106 0.0060 'International Tables Vol C Tables 4.2.6.8 and 6.1.1.4'

loop_
_geom_angle_atom_site_label_1
_geom_angle_atom_site_label_2
_geom_angle_atom_site_label_3
_geom_angle
_geom_angle_site_symmetry_1
_geom_angle_site_symmetry_3
O1 Cu1 N2 171.5(4) . .
O1 Cu1 N3 83.0(3) . .
N2 Cu1 N3 93.0(4) . .
O1 Cu1 N1 90.6(3) . .
N2 Cu1 N1 92.2(4) . .
N3 Cu1 N1 169.9(4) . .
O1 Cu1 O2 95.8(4) . 2_556
N2 Cu1 O2 92.2(4) . 2_556
N3 Cu1 O2 98.4(3) . 2_556
N1 Cu1 O2 90.0(3) . 2_556
C1 O1 Cu1 120.0(7) . .
C1 O2 Cu1 125.1(8) . 4_556
C8 N1 C4 118.8(11) . .
C8 N1 Cu1 119.8(8) . .
C4 N1 Cu1 121.4(8) . .
C14 N2 C10 114.7(10) . .
C14 N2 Cu1 120.1(9) . .
C10 N2 Cu1 125.2(8) . .
C2 N3 Cu1 110.7(7) . .
C2 N3 H3A 124.6 . .
Cu1 N3 H3A 124.6 . .
O2 C1 O1 127.2(10) . .
O2 C1 C2 122.9(11) . .
O1 C1 C2 109.8(10) . .
N3 C2 C3 114.2(12) . .
N3 C2 C1 111.7(9) . .
C3 C2 C1 109.4(11) . .
N3 C2 H2 107.1 . .
C3 C2 H2 107.1 . .
C1 C2 H2 107.1 . .
C2 C3 H3B 109.5 . .
C2 C3 H3C 109.5 . .
H3B C3 H3C 109.5 . .
C2 C3 H3D 109.5 . .
H3B C3 H3D 109.5 . .
H3C C3 H3D 109.5 . .
N1 C4 C5 123.7(13) . .
N1 C4 H4 118.2 . .
C5 C4 H4 118.2 . .
C4 C5 C6 119.0(13) . .
C4 C5 H5 120.5 . .
C6 C5 H5 120.5 . .
C7 C6 C5 116.4(12) . .
C7 C6 C9 120.7(13) . .
C5 C6 C9 122.9(14) . .
C6 C7 C8 120.9(14) . .
C6 C7 H7 119.6 . .
C8 C7 H7 119.6 . .
N1 C8 C7 121.2(13) . .
N1 C8 H8 119.4 . .
C7 C8 H8 119.4 . .
C9 C9 C6 126.2(18) 6_455 .
C9 C9 H9 116.9 6_455 .
C6 C9 H9 116.9 . .
C11 C10 N2 127.9(13) . .
C11 C10 H10 116.1 . .
N2 C10 H10 116.1 . .
C10 C11 C12 119.1(14) . .
C10 C11 H11 120.5 . .
C12 C11 H11 120.5 . .
C11 C12 C13 116.3(13) . .
C11 C12 C15 121.2(12) . .
C13 C12 C15 122.1(12) . .
C14 C13 C12 117.8(13) . .
C14 C13 H13 121.1 . .
C12 C13 H13 121.1 . .
N2 C14 C13 124.1(13) . .
N2 C14 H14 118.0 . .
C13 C14 H14 118.0 . .
C15 C15 C12 125.5(16) 3_665 .
C15 C15 H15 117.2 3_665 .
C12 C15 H15 117.2 . .
H3E O3 H3F 109.3 . .
H4A O4 H4B 109.5 . .
H5D O5 H5B 109.5 . .
O6 O6 H6B 69.3 3_665 .
O6 O6 H6C 64.4 3_665 .
H6B O6 H6C 109.5 . .
H7A O7 H7C 109.5 . .
H8B O8 H8C 109.5 . .
O11 O9 H9A 44.9 3_765 .
O11 O9 H9C 68.0 3_765 .
H9A O9 H9C 109.5 . .
O11 O9 H11A 165.8 3_765 .
H9A O9 H11A 131.9 . .
H9C O9 H11A 118.5 . .
O10 O10 O12 87(10) 3_655 8
O10 O10 O12 55(8) 3_655 3_655
O12 O10 O12 99(10) 8 3_655
O10 O10 O12 55(8) 3_655 6_545
O12 O10 O12 78(10) 8 6_545
O12 O10 O12 109(10) 3_655 6_545
O10 O10 H10D 137.7 3_655 .
O12 O10 H10D 57.6 8 .
O12 O10 H10D 143.8 3_655 .
O12 O10 H10D 92.7 6_545 .
O10 O10 H10C 108.8 3_655 .
O12 O10 H10C 153.4 8 .
O12 O10 H10C 108.0 3_655 .
O12 O10 H10C 93.5 6_545 .
H10D O10 H10C 98.5 . .
O10 O10 H12A 119.9 3_655 .
O12 O10 H12A 152.2 8 .
O12 O10 H12A 103.5 3_655 .
O12 O10 H12A 109.9 6_545 .
H10D O10 H12A 94.8 . .
H10C O10 H12A 16.6 . .
H9C O11 H11D 127.9 . .
H9C O11 H11A 119.2 . .
H11D O11 H11A 109.5 . .
O10 O12 H10C 66.9 3_655 .
O10 O12 H12A 102.3 3_655 .
H10C O12 H12A 37.6 . .
O10 O12 H12B 138.7 3_655 .
H10C O12 H12B 131.2 . .
H12A O12 H12B 109.5 . .
H13B O13 H13C 109.5 . .

loop_
_geom_bond_atom_site_label_1
_geom_bond_atom_site_label_2
_geom_bond_distance
_geom_bond_site_symmetry_2
Cu1 O1 1.927(6) .
Cu1 N2 1.983(9) .
Cu1 N3 2.003(9) .
Cu1 N1 2.015(8) .
Cu1 O2 2.309(8) 2_556
O1 C1 1.302(13) .
O2 C1 1.184(14) .
O2 Cu1 2.309(8) 4_556
N1 C8 1.308(15) .
N1 C4 1.311(16) .
N2 C14 1.328(16) .
N2 C10 1.334(16) .
N3 C2 1.402(16) .
N3 H3A 0.8600 .
C1 C2 1.605(16) .
C2 C3 1.50(2) .
C2 H2 0.9800 .
C3 H3B 0.9600 .
C3 H3C 0.9600 .
C3 H3D 0.9600 .
C4 C5 1.375(18) .
C4 H4 0.9300 .
C5 C6 1.409(19) .
C5 H5 0.9300 .
C6 C7 1.35(2) .
C6 C9 1.460(16) .
C7 C8 1.421(18) .
C7 H7 0.9300 .
C8 H8 0.9300 .
C9 C9 1.32(3) 6_455
C9 H9 0.9300 .
C10 C11 1.308(19) .
C10 H10 0.9300 .
C11 C12 1.40(2) .
C11 H11 0.9300 .
C12 C13 1.43(2) .
C12 C15 1.482(18) .
C13 C14 1.397(19) .
C13 H13 0.9300 .
C14 H14 0.9300 .
C15 C15 1.29(3) 3_665
C15 H15 0.9300 .
O3 H3E 0.7935 .
O3 H3F 0.9068 .
O4 H4A 0.8500 .
O4 H4B 0.8500 .
O5 H5D 0.8499 .
O5 H5B 0.8501 .
O6 O6 1.35(19) 3_665
O6 H6B 0.8500 .
O6 H6C 0.8499 .
O7 H7A 0.8499 .
O7 H7C 0.8500 .
O8 H8B 0.8500 .
O8 H8C 0.8499 .
O9 O11 1.04(4) 3_765
O9 H9A 0.8500 .
O9 H9C 0.8502 .
O9 H11A 1.2367 .
O10 O10 1.14(18) 3_655
O10 O12 1.5(2) 8
O10 O12 1.8(2) 3_655
O10 O12 1.8(2) 6_545
O10 H10D 0.8952 .
O10 H10C 0.9372 .
O10 H12A 1.3753 .
O11 H9C 1.2302 .
O11 H11D 0.8501 .
O11 H11A 0.8500 .
O12 O10 1.8(2) 3_655
O12 H10C 0.8482 .
O12 H12A 0.8500 .
O12 H12B 0.8501 .
O13 H13B 0.8500 .
O13 H13C 0.8500 .
